data_7028994
loop_
_publ_author_name
'Tschan, Mathieu J.-L.'
'Guo, Jia'
'Raman, Sumesh K.'
'Brul\'e, Emilie'
'Roisnel, Thierry'
'Rager, Marie-Noelle'
'Legay, R\'emi'
'Durieux, Guillaume'
'Rigaud, Baptiste'
'Thomas, Christophe M.'

_publ_section_title
;
 Zinc and cobalt complexes based on tripodal ligands: synthesis, structure
 and reactivity toward lactide.
;
_journal_issue 11
_journal_name_full 'Dalton transactions (Cambridge, England : 2003)'
_journal_page_first 4550
_journal_page_last 4564
_journal_paper_doi 10.1039/c3dt52629a
_journal_volume 43
_journal_year 2014
_chemical_compound_source 'synthesis as described'
_chemical_formula_moiety 'C27 H35 N3 O'
_chemical_formula_sum 'C27 H35 N3 O'
_chemical_formula_weight 417.58
_chemical_name_systematic
;
 ?
;
_space_group_IT_number 14
_symmetry_cell_setting monoclinic
_symmetry_Int_Tables_number 14
_symmetry_space_group_name_Hall '-P 2yn'
_symmetry_space_group_name_H-M 'P 1 21/n 1'
_atom_sites_solution_hydrogens geom
_atom_sites_solution_primary direct
_atom_sites_solution_secondary difmap
_audit_conform_dict_location ftp://ftp.iucr.org/pub/cif_core.dic
_audit_conform_dict_name cif_core.dic
_audit_conform_dict_version 2.4
_audit_creation_date 2012-08-31T10:23:29-00:00
_audit_creation_method 'WinGX routine CIF_UPDATE'
_cell_angle_alpha 90
_cell_angle_beta 110.971(12)
_cell_angle_gamma 90
_cell_formula_units_Z 4
_cell_length_a 10.052(2)
_cell_length_b 24.616(6)
_cell_length_c 10.268(2)
_cell_measurement_reflns_used 2584
_cell_measurement_temperature 100(2)
_cell_measurement_theta_max 25.15
_cell_measurement_theta_min 2.28
_cell_measurement_wavelength 0.71073
_cell_volume 2372.4(9)
_computing_cell_refinement 'Bruker SMART'
_computing_data_collection 'Bruker SMART'
_computing_data_reduction 'Bruker SAINT'
_computing_molecular_graphics 'Ortep-3 for Windows (Farrugia, 1997)'
_computing_publication_material
;
           WinGX publication routines (Farrugia, 1999),
           CRYSCAL (T. Roisnel, local program)
;
_computing_structure_refinement 'SHELXL-97 (Sheldrick, 1997)'
_computing_structure_solution 'SIR97 (Altomare et al., 1999)'
_diffrn_ambient_temperature 100(2)
_diffrn_detector 'CCD plate'
_diffrn_measured_fraction_theta_full 0.972
_diffrn_measured_fraction_theta_max 0.957
_diffrn_measurement_device_type 'APEXII, Bruker-AXS'
_diffrn_measurement_method 'CCD rotation images, thin slices'
_diffrn_radiation_monochromator graphite
_diffrn_radiation_probe x-ray
_diffrn_radiation_type MoK\a
_diffrn_radiation_wavelength 0.71073
_diffrn_reflns_av_R_equivalents 0.069
_diffrn_reflns_av_unetI/netI 0.0852
_diffrn_reflns_limit_h_max 11
_diffrn_reflns_limit_h_min -13
_diffrn_reflns_limit_k_max 31
_diffrn_reflns_limit_k_min -32
_diffrn_reflns_limit_l_max 12
_diffrn_reflns_limit_l_min -13
_diffrn_reflns_number 17275
_diffrn_reflns_theta_full 25
_diffrn_reflns_theta_max 27.61
_diffrn_reflns_theta_min 2.57
_exptl_absorpt_coefficient_mu 0.071
_exptl_absorpt_correction_T_max 0.970
_exptl_absorpt_correction_T_min 0.952
_exptl_absorpt_correction_type multi-scan
_exptl_absorpt_process_details
;
  [Sheldrick, G.M. (2002). SADABS Bruker AXS Inc., Madison, Wisconsin, USA]
;
_exptl_crystal_colour colorless
_exptl_crystal_density_diffrn 1.169
_exptl_crystal_density_method 'not measured'
_exptl_crystal_description prism
_exptl_crystal_F_000 904
_exptl_crystal_size_max 0.55
_exptl_crystal_size_mid 0.5
_exptl_crystal_size_min 0.43
_refine_diff_density_max 0.28
_refine_diff_density_min -0.262
_refine_diff_density_rms 0.053
_refine_ls_extinction_coef 0.0159(19)
_refine_ls_extinction_expression Fc^*^=kFc[1+0.001xFc^2^\l^3^/sin(2\q)]^-1/4^
_refine_ls_extinction_method SHELXL
_refine_ls_goodness_of_fit_ref 1.013
_refine_ls_hydrogen_treatment constr
_refine_ls_matrix_type full
_refine_ls_number_parameters 282
_refine_ls_number_reflns 5268
_refine_ls_number_restraints 0
_refine_ls_restrained_S_all 1.013
_refine_ls_R_factor_all 0.107
_refine_ls_R_factor_gt 0.0672
_refine_ls_shift/su_max 0.03
_refine_ls_shift/su_mean 0.002
_refine_ls_structure_factor_coef Fsqd
_refine_ls_weighting_details 'calc w=1/[\s^2^(Fo^2^)+(0.0690P)^2^+0.8061P] where P=(Fo^2^+2Fc^2^)/3'
_refine_ls_weighting_scheme calc
_refine_ls_wR_factor_gt 0.1496
_refine_ls_wR_factor_ref 0.1663
_reflns_number_gt 3419
_reflns_number_total 5268
_reflns_threshold_expression >2sigma(I)
_cod_data_source_file c3dt52629a.txt
_cod_data_source_block CT17
_cod_original_sg_symbol_H-M 'P 21/n'
_cod_database_code 7028994

loop_
_symmetry_equiv_pos_as_xyz
'x, y, z'
'-x+1/2, y+1/2, -z+1/2'
'-x, -y, -z'
'x-1/2, -y-1/2, z-1/2'

loop_
_atom_site_label
_atom_site_type_symbol
_atom_site_fract_x
_atom_site_fract_y
_atom_site_fract_z
_atom_site_U_iso_or_equiv
_atom_site_adp_type
_atom_site_occupancy
_atom_site_symmetry_multiplicity
_atom_site_calc_flag
_atom_site_refinement_flags
N1 N 0.79856(18) 0.24382(7) 0.96323(18) 0.0210(4) Uani 1 1 d .
C1 C 0.7629(2) 0.24212(9) 1.0892(2) 0.0249(5) Uani 1 1 d .
H1A H 0.7499 0.2798 1.1165 0.03 Uiso 1 1 calc R
H1B H 0.8439 0.226 1.1658 0.03 Uiso 1 1 calc R
C2 C 0.6296(2) 0.20982(9) 1.0721(2) 0.0246(5) Uani 1 1 d .
C3 C 0.5201(2) 0.20368(9) 0.9442(3) 0.0288(5) Uani 1 1 d .
H3 H 0.5282 0.2185 0.8619 0.035 Uiso 1 1 calc R
C4 C 0.3991(3) 0.17560(10) 0.9385(3) 0.0362(6) Uani 1 1 d .
H4 H 0.3226 0.1707 0.8522 0.043 Uiso 1 1 calc R
C5 C 0.3913(3) 0.15477(10) 1.0603(3) 0.0376(6) Uani 1 1 d .
H5 H 0.3093 0.1355 1.0599 0.045 Uiso 1 1 calc R
C6 C 0.5055(3) 0.16258(10) 1.1828(3) 0.0359(6) Uani 1 1 d .
H6 H 0.4995 0.148 1.2662 0.043 Uiso 1 1 calc R
N7 N 0.6241(2) 0.18942(8) 1.1918(2) 0.0308(5) Uani 1 1 d .
C11 C 0.8517(2) 0.19051(9) 0.9384(2) 0.0240(5) Uani 1 1 d .
H11A H 0.7853 0.1619 0.9455 0.029 Uiso 1 1 calc R
H11B H 0.9455 0.1836 1.0121 0.029 Uiso 1 1 calc R
C12 C 0.8668(2) 0.18653(8) 0.7974(2) 0.0221(5) Uani 1 1 d .
C13 C 0.9743(3) 0.15542(10) 0.7801(3) 0.0326(6) Uani 1 1 d .
H13 H 1.0419 0.1376 0.8579 0.039 Uiso 1 1 calc R
C14 C 0.9826(3) 0.15040(10) 0.6491(3) 0.0387(6) Uani 1 1 d .
H14 H 1.0548 0.1288 0.6352 0.046 Uiso 1 1 calc R
C15 C 0.8842(3) 0.17737(10) 0.5391(3) 0.0347(6) Uani 1 1 d .
H15 H 0.8868 0.1748 0.4477 0.042 Uiso 1 1 calc R
C16 C 0.7818(2) 0.20810(10) 0.5650(3) 0.0324(6) Uani 1 1 d .
H16 H 0.715 0.2271 0.4891 0.039 Uiso 1 1 calc R
N17 N 0.77089(19) 0.21283(8) 0.6910(2) 0.0287(5) Uani 1 1 d .
C21 C 0.9094(2) 0.28542(8) 0.9792(2) 0.0226(5) Uani 1 1 d .
H21A H 0.942 0.2831 0.8991 0.027 Uiso 1 1 calc R
H21B H 0.9922 0.2778 1.0651 0.027 Uiso 1 1 calc R
C22 C 0.8560(2) 0.34195(8) 0.9872(2) 0.0212(5) Uani 1 1 d .
C23 C 0.9295(2) 0.37562(8) 1.0989(2) 0.0225(5) Uani 1 1 d .
H23 H 1.0125 0.3622 1.17 0.027 Uiso 1 1 calc R
C24 C 0.8845(2) 0.42799(9) 1.1087(2) 0.0237(5) Uani 1 1 d .
C24A C 0.9596(2) 0.46593(9) 1.2318(2) 0.0267(5) Uani 1 1 d .
C24B C 1.1003(2) 0.44179(10) 1.3298(3) 0.0313(6) Uani 1 1 d .
H24A H 1.0818 0.4069 1.3659 0.047 Uiso 1 1 calc R
H24B H 1.1443 0.4668 1.4077 0.047 Uiso 1 1 calc R
H24C H 1.1648 0.4363 1.2785 0.047 Uiso 1 1 calc R
C24C C 0.8608(3) 0.47533(11) 1.3143(3) 0.0380(6) Uani 1 1 d .
H24D H 0.8403 0.4405 1.3493 0.057 Uiso 1 1 calc R
H24E H 0.7716 0.4918 1.2532 0.057 Uiso 1 1 calc R
H24F H 0.9076 0.4997 1.393 0.057 Uiso 1 1 calc R
C24D C 0.9924(3) 0.52075(10) 1.1805(3) 0.0405(7) Uani 1 1 d .
H24G H 0.9038 0.5371 1.1177 0.061 Uiso 1 1 calc R
H24H H 1.0581 0.5155 1.1305 0.061 Uiso 1 1 calc R
H24I H 1.0363 0.5448 1.2605 0.061 Uiso 1 1 calc R
C25 C 0.7624(2) 0.44591(9) 0.9997(2) 0.0236(5) Uani 1 1 d .
H25 H 0.7295 0.4817 1.0055 0.028 Uiso 1 1 calc R
C26 C 0.6864(2) 0.41482(9) 0.8838(2) 0.0216(5) Uani 1 1 d .
C26A C 0.5592(2) 0.43867(8) 0.7636(2) 0.0221(5) Uani 1 1 d .
C26B C 0.5843(2) 0.43383(9) 0.6249(2) 0.0278(5) Uani 1 1 d .
H26A H 0.5023 0.4488 0.5494 0.042 Uiso 1 1 calc R
H26B H 0.5963 0.3955 0.6058 0.042 Uiso 1 1 calc R
H26C H 0.6704 0.4541 0.6312 0.042 Uiso 1 1 calc R
C26C C 0.5373(2) 0.49923(9) 0.7849(3) 0.0281(5) Uani 1 1 d .
H26D H 0.5207 0.5042 0.8726 0.042 Uiso 1 1 calc R
H26E H 0.4547 0.5126 0.7072 0.042 Uiso 1 1 calc R
H26F H 0.6224 0.5195 0.7887 0.042 Uiso 1 1 calc R
C26D C 0.4210(2) 0.40862(9) 0.7520(2) 0.0274(5) Uani 1 1 d .
H26G H 0.405 0.4117 0.8404 0.041 Uiso 1 1 calc R
H26H H 0.4295 0.3702 0.7311 0.041 Uiso 1 1 calc R
H26I H 0.3405 0.4248 0.677 0.041 Uiso 1 1 calc R
C27 C 0.7338(2) 0.36121(8) 0.8806(2) 0.0203(5) Uani 1 1 d .
O27 O 0.66058(15) 0.32764(6) 0.77081(16) 0.0270(4) Uani 1 1 d .
H27 H 0.6876 0.2954 0.791 0.04 Uiso 1 1 calc R

loop_
_atom_site_aniso_label
_atom_site_aniso_U_11
_atom_site_aniso_U_22
_atom_site_aniso_U_33
_atom_site_aniso_U_23
_atom_site_aniso_U_13
_atom_site_aniso_U_12
N1 0.0216(9) 0.0220(9) 0.0209(10) 0.0001(8) 0.0096(8) -0.0004(7)
C1 0.0246(11) 0.0264(12) 0.0238(12) -0.0004(9) 0.0087(10) -0.0001(9)
C2 0.0254(11) 0.0249(11) 0.0268(13) 0.0009(10) 0.0134(10) 0.0029(9)
C3 0.0238(11) 0.0343(13) 0.0289(13) 0.0044(10) 0.0102(11) 0.0009(9)
C4 0.0247(12) 0.0440(15) 0.0390(16) 0.0040(12) 0.0103(12) -0.0009(10)
C5 0.0324(13) 0.0393(15) 0.0501(18) -0.0019(12) 0.0259(13) -0.0063(11)
C6 0.0452(15) 0.0298(13) 0.0428(16) 0.0020(11) 0.0281(14) -0.0027(11)
N7 0.0374(11) 0.0292(11) 0.0308(12) 0.0015(9) 0.0182(10) -0.0002(8)
C11 0.0212(10) 0.0239(11) 0.0255(12) 0.0009(9) 0.0066(10) 0.0014(8)
C12 0.0184(10) 0.0231(11) 0.0241(12) -0.0006(9) 0.0067(10) -0.0015(8)
C13 0.0315(12) 0.0352(14) 0.0336(14) 0.0043(11) 0.0148(12) 0.0089(10)
C14 0.0456(15) 0.0355(14) 0.0438(17) 0.0029(12) 0.0268(14) 0.0126(11)
C15 0.0412(14) 0.0364(14) 0.0307(14) -0.0051(11) 0.0182(12) -0.0049(11)
C16 0.0240(11) 0.0488(16) 0.0242(13) 0.0016(11) 0.0086(11) -0.0007(10)
N17 0.0209(9) 0.0422(12) 0.0219(11) 0.0024(9) 0.0063(8) 0.0048(8)
C21 0.0164(9) 0.0246(11) 0.0232(12) 0.0005(9) 0.0025(9) -0.0004(8)
C22 0.0178(9) 0.0252(11) 0.0216(12) 0.0007(9) 0.0083(9) -0.0004(8)
C23 0.0184(10) 0.0273(12) 0.0223(12) 0.0002(9) 0.0077(10) -0.0010(8)
C24 0.0198(10) 0.0275(12) 0.0255(12) -0.0015(9) 0.0100(10) -0.0020(8)
C24A 0.0224(11) 0.0285(12) 0.0266(13) -0.0029(10) 0.0056(10) 0.0018(9)
C24B 0.0218(11) 0.0394(14) 0.0289(13) -0.0100(11) 0.0043(11) -0.0001(10)
C24C 0.0289(12) 0.0537(17) 0.0281(14) -0.0125(12) 0.0063(12) 0.0057(11)
C24D 0.0414(15) 0.0334(14) 0.0359(15) -0.0072(11) 0.0008(13) -0.0091(11)
C25 0.0214(10) 0.0242(11) 0.0267(12) -0.0026(9) 0.0105(10) -0.0001(8)
C26 0.0174(10) 0.0269(12) 0.0214(12) 0.0010(9) 0.0082(9) -0.0008(8)
C26A 0.0186(10) 0.0249(11) 0.0219(12) -0.0007(9) 0.0061(9) 0.0004(8)
C26B 0.0220(11) 0.0299(13) 0.0303(13) 0.0017(10) 0.0079(10) 0.0000(9)
C26C 0.0231(11) 0.0282(12) 0.0300(13) 0.0016(10) 0.0058(11) 0.0038(9)
C26D 0.0201(10) 0.0329(13) 0.0272(13) 0.0018(10) 0.0060(10) -0.0013(9)
C27 0.0178(9) 0.0233(11) 0.0188(11) -0.0016(9) 0.0051(9) -0.0033(8)
O27 0.0242(8) 0.0225(8) 0.0274(9) -0.0026(7) 0.0010(7) 0.0010(6)

loop_
_atom_type_symbol
_atom_type_description
_atom_type_scat_dispersion_real
_atom_type_scat_dispersion_imag
_atom_type_scat_source
C C 0.0033 0.0016 'International Tables Vol C Tables 4.2.6.8 and 6.1.1.4'
H H 0 0 'International Tables Vol C Tables 4.2.6.8 and 6.1.1.4'
N N 0.0061 0.0033 'International Tables Vol C Tables 4.2.6.8 and 6.1.1.4'
O O 0.0106 0.006 'International Tables Vol C Tables 4.2.6.8 and 6.1.1.4'

loop_
_geom_angle_atom_site_label_1
_geom_angle_atom_site_label_2
_geom_angle_atom_site_label_3
_geom_angle
C1 N1 C11 110.28(17)
C1 N1 C21 109.59(17)
C11 N1 C21 109.32(17)
N1 C1 C2 113.57(18)
N1 C1 H1A 108.9
C2 C1 H1A 108.9
N1 C1 H1B 108.9
C2 C1 H1B 108.9
H1A C1 H1B 107.7
N7 C2 C3 123.0(2)
N7 C2 C1 114.5(2)
C3 C2 C1 122.4(2)
C4 C3 C2 118.9(2)
C4 C3 H3 120.6
C2 C3 H3 120.6
C5 C4 C3 118.8(2)
C5 C4 H4 120.6
C3 C4 H4 120.6
C6 C5 C4 118.4(2)
C6 C5 H5 120.8
C4 C5 H5 120.8
N7 C6 C5 124.2(2)
N7 C6 H6 117.9
C5 C6 H6 117.9
C6 N7 C2 116.6(2)
N1 C11 C12 112.98(18)
N1 C11 H11A 109
C12 C11 H11A 109
N1 C11 H11B 109
C12 C11 H11B 109
H11A C11 H11B 107.8
N17 C12 C13 122.0(2)
N17 C12 C11 117.40(19)
C13 C12 C11 120.6(2)
C14 C13 C12 119.7(2)
C14 C13 H13 120.2
C12 C13 H13 120.2
C15 C14 C13 118.6(2)
C15 C14 H14 120.7
C13 C14 H14 120.7
C16 C15 C14 118.2(2)
C16 C15 H15 120.9
C14 C15 H15 120.9
N17 C16 C15 124.0(2)
N17 C16 H16 118
C15 C16 H16 118
C12 N17 C16 117.5(2)
N1 C21 C22 112.18(17)
N1 C21 H21A 109.2
C22 C21 H21A 109.2
N1 C21 H21B 109.2
C22 C21 H21B 109.2
H21A C21 H21B 107.9
C23 C22 C27 119.93(19)
C23 C22 C21 120.06(18)
C27 C22 C21 120.00(19)
C24 C23 C22 121.6(2)
C24 C23 H23 119.2
C22 C23 H23 119.2
C23 C24 C25 116.8(2)
C23 C24 C24A 123.4(2)
C25 C24 C24A 119.83(19)
C24D C24A C24B 107.9(2)
C24D C24A C24C 108.6(2)
C24B C24A C24C 108.9(2)
C24D C24A C24 110.88(19)
C24B C24A C24 111.78(18)
C24C C24A C24 108.76(18)
C24A C24B H24A 109.5
C24A C24B H24B 109.5
H24A C24B H24B 109.5
C24A C24B H24C 109.5
H24A C24B H24C 109.5
H24B C24B H24C 109.5
C24A C24C H24D 109.5
C24A C24C H24E 109.5
H24D C24C H24E 109.5
C24A C24C H24F 109.5
H24D C24C H24F 109.5
H24E C24C H24F 109.5
C24A C24D H24G 109.5
C24A C24D H24H 109.5
H24G C24D H24H 109.5
C24A C24D H24I 109.5
H24G C24D H24I 109.5
H24H C24D H24I 109.5
C26 C25 C24 124.4(2)
C26 C25 H25 117.8
C24 C25 H25 117.8
C25 C26 C27 116.68(19)
C25 C26 C26A 121.36(19)
C27 C26 C26A 121.94(19)
C26C C26A C26B 106.71(18)
C26C C26A C26D 107.81(18)
C26B C26A C26D 109.50(18)
C26C C26A C26 112.08(17)
C26B C26A C26 110.41(17)
C26D C26A C26 110.22(18)
C26A C26B H26A 109.5
C26A C26B H26B 109.5
H26A C26B H26B 109.5
C26A C26B H26C 109.5
H26A C26B H26C 109.5
H26B C26B H26C 109.5
C26A C26C H26D 109.5
C26A C26C H26E 109.5
H26D C26C H26E 109.5
C26A C26C H26F 109.5
H26D C26C H26F 109.5
H26E C26C H26F 109.5
C26A C26D H26G 109.5
C26A C26D H26H 109.5
H26G C26D H26H 109.5
C26A C26D H26I 109.5
H26G C26D H26I 109.5
H26H C26D H26I 109.5
O27 C27 C22 119.81(18)
O27 C27 C26 119.67(18)
C22 C27 C26 120.51(19)
C27 O27 H27 109.5

loop_
_geom_bond_atom_site_label_1
_geom_bond_atom_site_label_2
_geom_bond_distance
N1 C1 1.461(3)
N1 C11 1.473(3)
N1 C21 1.479(3)
C1 C2 1.513(3)
C1 H1A 0.99
C1 H1B 0.99
C2 N7 1.346(3)
C2 C3 1.387(3)
C3 C4 1.382(3)
C3 H3 0.95
C4 C5 1.380(4)
C4 H4 0.95
C5 C6 1.380(4)
C5 H5 0.95
C6 N7 1.337(3)
C6 H6 0.95
C11 C12 1.512(3)
C11 H11A 0.99
C11 H11B 0.99
C12 N17 1.338(3)
C12 C13 1.387(3)
C13 C14 1.383(3)
C13 H13 0.95
C14 C15 1.377(4)
C14 H14 0.95
C15 C16 1.378(3)
C15 H15 0.95
C16 N17 1.342(3)
C16 H16 0.95
C21 C22 1.504(3)
C21 H21A 0.99
C21 H21B 0.99
C22 C23 1.393(3)
C22 C27 1.404(3)
C23 C24 1.382(3)
C23 H23 0.95
C24 C25 1.404(3)
C24 C24A 1.535(3)
C24A C24D 1.527(3)
C24A C24B 1.532(3)
C24A C24C 1.535(3)
C24B H24A 0.98
C24B H24B 0.98
C24B H24C 0.98
C24C H24D 0.98
C24C H24E 0.98
C24C H24F 0.98
C24D H24G 0.98
C24D H24H 0.98
C24D H24I 0.98
C25 C26 1.391(3)
C25 H25 0.95
C26 C27 1.407(3)
C26 C26A 1.541(3)
C26A C26C 1.534(3)
C26A C26B 1.537(3)
C26A C26D 1.541(3)
C26B H26A 0.98
C26B H26B 0.98
C26B H26C 0.98
C26C H26D 0.98
C26C H26E 0.98
C26C H26F 0.98
C26D H26G 0.98
C26D H26H 0.98
C26D H26I 0.98
C27 O27 1.379(2)
O27 H27 0.84

loop_
_geom_torsion_atom_site_label_1
_geom_torsion_atom_site_label_2
_geom_torsion_atom_site_label_3
_geom_torsion_atom_site_label_4
_geom_torsion
C11 N1 C1 C2 -72.0(2)
C21 N1 C1 C2 167.65(17)
N1 C1 C2 N7 154.96(19)
N1 C1 C2 C3 -27.4(3)
N7 C2 C3 C4 0.3(3)
C1 C2 C3 C4 -177.1(2)
C2 C3 C4 C5 0.1(4)
C3 C4 C5 C6 -0.4(4)
C4 C5 C6 N7 0.3(4)
C5 C6 N7 C2 0.2(4)
C3 C2 N7 C6 -0.5(3)
C1 C2 N7 C6 177.1(2)
C1 N1 C11 C12 170.23(17)
C21 N1 C11 C12 -69.2(2)
N1 C11 C12 N17 -35.0(3)
N1 C11 C12 C13 146.8(2)
N17 C12 C13 C14 -1.0(4)
C11 C12 C13 C14 177.2(2)
C12 C13 C14 C15 1.0(4)
C13 C14 C15 C16 -0.1(4)
C14 C15 C16 N17 -0.9(4)
C13 C12 N17 C16 0.1(3)
C11 C12 N17 C16 -178.2(2)
C15 C16 N17 C12 0.9(4)
C1 N1 C21 C22 -66.1(2)
C11 N1 C21 C22 172.93(18)
N1 C21 C22 C23 126.0(2)
N1 C21 C22 C27 -55.3(3)
C27 C22 C23 C24 0.5(3)
C21 C22 C23 C24 179.2(2)
C22 C23 C24 C25 -0.9(3)
C22 C23 C24 C24A 178.2(2)
C23 C24 C24A C24D 128.6(2)
C25 C24 C24A C24D -52.4(3)
C23 C24 C24A C24B 8.2(3)
C25 C24 C24A C24B -172.8(2)
C23 C24 C24A C24C -112.1(2)
C25 C24 C24A C24C 67.0(3)
C23 C24 C25 C26 -0.7(3)
C24A C24 C25 C26 -179.8(2)
C24 C25 C26 C27 2.6(3)
C24 C25 C26 C26A -175.8(2)
C25 C26 C26A C26C 3.8(3)
C27 C26 C26A C26C -174.5(2)
C25 C26 C26A C26B 122.6(2)
C27 C26 C26A C26B -55.7(3)
C25 C26 C26A C26D -116.3(2)
C27 C26 C26A C26D 65.4(3)
C23 C22 C27 O27 -179.45(18)
C21 C22 C27 O27 1.8(3)
C23 C22 C27 C26 1.5(3)
C21 C22 C27 C26 -177.2(2)
C25 C26 C27 O27 178.02(19)
C26A C26 C27 O27 -3.6(3)
C25 C26 C27 C22 -2.9(3)
C26A C26 C27 C22 175.5(2)
